data_7044374
loop_
_publ_author_name
'Bauer, Emma'
'Domingo, Xavier'
'Balcells, Cristina'
'Polat, Ibrahim'
'Crespo, Margarita'
'Quirante, Josefina'
'Badia, Josefa'
'Baldom\`a, Laura'
'Font-Bardia, Merce'
'Cascante, Marta'

_publ_section_title
;
 Synthesis, characterisation and biological activity of new
 cyclometallated platinum(IV) iodido complexes
;
_journal_name_full 'Dalton Trans.'
_journal_paper_doi 10.1039/C7DT03448B
_journal_year 2017
_chemical_formula_moiety 'C12 H16 Cl2 I2 N2 Pt'
_chemical_formula_sum 'C12 H16 Cl2 I2 N2 Pt'
_chemical_formula_weight 708.06
_chemical_name_systematic
;
 ?
;
_space_group_crystal_system orthorhombic
_space_group_IT_number 33
_space_group_name_Hall 'P 2c -2n'
_space_group_name_H-M_alt 'P n a 21'
_symmetry_space_group_name_Hall 'P 2c -2n'
_symmetry_space_group_name_H-M 'P n a 21'
_atom_sites_solution_hydrogens geom
_audit_creation_method SHELXL-2012
_audit_update_record
;
2017-09-27 deposited with the CCDC.
2017-09-29 downloaded from the CCDC.
;
_cell_angle_alpha 90
_cell_angle_beta 90
_cell_angle_gamma 90
_cell_formula_units_Z 4
_cell_length_a 16.6399(7)
_cell_length_b 7.3056(3)
_cell_length_c 14.1494(6)
_cell_measurement_reflns_used 9634
_cell_measurement_temperature 293(2)
_cell_measurement_theta_max 26.44
_cell_measurement_theta_min 2.45
_cell_volume 1720.06(12)
_computing_cell_refinement 'Bruker SAINT'
_computing_data_collection 'Bruker APEX2'
_computing_data_reduction 'Bruker SAINT'
_computing_molecular_graphics 'Bruker SHELXTL'
_computing_publication_material 'Bruker SHELXTL'
_computing_structure_refinement 'SHELXL-2014 (Sheldrick 2014)'
_computing_structure_solution 'SHELXS-97 (Sheldrick 2008)'
_diffrn_ambient_temperature 293(2)
_diffrn_measured_fraction_theta_full 0.998
_diffrn_measured_fraction_theta_max 0.998
_diffrn_measurement_device_type 'D8 Venture'
_diffrn_measurement_method '\f and \w scans'
_diffrn_radiation_type MoK\a
_diffrn_radiation_wavelength 0.71073
_diffrn_reflns_av_R_equivalents 0.0381
_diffrn_reflns_av_unetI/netI 0.0228
_diffrn_reflns_Laue_measured_fraction_full 0.998
_diffrn_reflns_Laue_measured_fraction_max 0.998
_diffrn_reflns_limit_h_max 23
_diffrn_reflns_limit_h_min -23
_diffrn_reflns_limit_k_max 10
_diffrn_reflns_limit_k_min -10
_diffrn_reflns_limit_l_max 20
_diffrn_reflns_limit_l_min -20
_diffrn_reflns_number 80936
_diffrn_reflns_point_group_measured_fraction_full 0.986
_diffrn_reflns_point_group_measured_fraction_max 0.989
_diffrn_reflns_theta_full 25.242
_diffrn_reflns_theta_max 30.577
_diffrn_reflns_theta_min 2.840
_diffrn_source microfocus
_exptl_absorpt_coefficient_mu 12.047
_exptl_absorpt_correction_T_max 0.7454
_exptl_absorpt_correction_T_min 0.4731
_exptl_absorpt_correction_type multi-scan
_exptl_absorpt_process_details sadabs
_exptl_crystal_colour red
_exptl_crystal_density_diffrn 2.734
_exptl_crystal_description prism
_exptl_crystal_F_000 1280
_exptl_crystal_size_max 0.094
_exptl_crystal_size_mid 0.094
_exptl_crystal_size_min 0.085
_refine_diff_density_max 2.285
_refine_diff_density_min -2.344
_refine_diff_density_rms 0.210
_refine_ls_abs_structure_details
;
 Refined as an inversion twin.
;
_refine_ls_abs_structure_Flack 0.037(7)
_refine_ls_extinction_method none
_refine_ls_goodness_of_fit_ref 1.124
_refine_ls_hydrogen_treatment constr
_refine_ls_matrix_type full
_refine_ls_number_parameters 175
_refine_ls_number_reflns 5222
_refine_ls_number_restraints 1
_refine_ls_restrained_S_all 1.124
_refine_ls_R_factor_all 0.0224
_refine_ls_R_factor_gt 0.0217
_refine_ls_shift/su_max 0.000
_refine_ls_shift/su_mean 0.000
_refine_ls_structure_factor_coef Fsqd
_refine_ls_weighting_details
;
 w=1/[\s^2^(Fo^2^)+(0.0243P)^2^+9.2758P]
 where P=(Fo^2^+2Fc^2^)/3
;
_refine_ls_weighting_scheme calc
_refine_ls_wR_factor_gt 0.0554
_refine_ls_wR_factor_ref 0.0556
_reflns_Friedel_coverage 0.910
_reflns_Friedel_fraction_full 0.972
_reflns_Friedel_fraction_max 0.978
_reflns_number_gt 5131
_reflns_number_total 5222
_reflns_threshold_expression 'I > 2\s(I)'
_cod_data_source_file c7dt03448b2.cif
_cod_data_source_block mo_IAJ213A_0m_b
_cod_database_code 7044374
_shelx_space_group_comment
;
The symmetry employed for this shelxl refinement is uniquely defined
by the following loop, which should always be used as a source of
symmetry information in preference to the above space-group names.
They are only intended as comments.
;
_shelxl_version_number 2012-9

loop_
_space_group_symop_operation_xyz
'x, y, z'
'-x, -y, z+1/2'
'-x+1/2, y+1/2, z+1/2'
'x+1/2, -y+1/2, z'

loop_
_atom_site_label
_atom_site_type_symbol
_atom_site_fract_x
_atom_site_fract_y
_atom_site_fract_z
_atom_site_U_iso_or_equiv
_atom_site_adp_type
_atom_site_occupancy
_atom_site_site_symmetry_order
_atom_site_calc_flag
_atom_site_refinement_flags_posn
_atom_site_refinement_flags_adp
Pt1 Pt 0.27249(2) 0.35182(3) 0.30684(2) 0.00626(6) Uani 1 1 d . .
I1 I 0.35961(3) 0.19657(6) 0.45188(3) 0.01142(9) Uani 1 1 d . .
I2 I 0.24390(3) 0.04124(7) 0.21859(4) 0.01435(9) Uani 1 1 d . .
Cl1 Cl 0.2128(2) 0.5099(5) 0.1698(3) 0.0583(9) Uani 1 1 d . .
Cl2 Cl 0.53625(12) 0.2199(3) 0.04980(14) 0.0220(4) Uani 1 1 d . .
N1 N 0.3013(4) 0.6020(9) 0.3638(4) 0.0106(11) Uani 1 1 d . .
N2 N 0.1541(4) 0.3225(8) 0.3865(4) 0.0103(11) Uani 1 1 d . .
C1 C 0.3767(4) 0.3996(10) 0.2377(5) 0.0083(11) Uani 1 1 d . .
C2 C 0.4177(4) 0.2900(10) 0.1741(5) 0.0104(12) Uani 1 1 d . .
H2 H 0.4005 0.1714 0.1615 0.012 Uiso 1 1 calc R U
C3 C 0.4860(4) 0.3623(11) 0.1290(5) 0.0134(14) Uani 1 1 d . .
C4 C 0.5155(4) 0.5366(12) 0.1453(6) 0.0166(15) Uani 1 1 d . .
H4 H 0.5610 0.5793 0.1140 0.020 Uiso 1 1 calc R U
C5 C 0.4750(5) 0.6456(11) 0.2101(6) 0.0172(15) Uani 1 1 d . .
H5 H 0.4933 0.7633 0.2231 0.021 Uiso 1 1 calc R U
C6 C 0.4070(4) 0.5780(10) 0.2556(5) 0.0121(13) Uani 1 1 d . .
C7 C 0.3636(4) 0.6791(10) 0.3268(5) 0.0130(14) Uani 1 1 d . .
H7 H 0.3799 0.7955 0.3453 0.016 Uiso 1 1 calc R U
C8 C 0.2606(5) 0.6889(11) 0.4428(6) 0.0132(13) Uani 1 1 d . .
H8A H 0.2700 0.8199 0.4404 0.016 Uiso 1 1 calc R U
H8B H 0.2832 0.6433 0.5015 0.016 Uiso 1 1 calc R U
C9 C 0.1697(5) 0.6531(10) 0.4423(6) 0.0157(14) Uani 1 1 d . .
H9A H 0.1440 0.7341 0.4874 0.019 Uiso 1 1 calc R U
H9B H 0.1484 0.6812 0.3801 0.019 Uiso 1 1 calc R U
C10 C 0.1491(5) 0.4544(10) 0.4672(5) 0.0138(14) Uani 1 1 d . .
H10A H 0.1852 0.4136 0.5166 0.017 Uiso 1 1 calc R U
H10B H 0.0949 0.4510 0.4926 0.017 Uiso 1 1 calc R U
C11 C 0.1418(5) 0.1381(10) 0.4292(6) 0.0161(15) Uani 1 1 d . .
H11A H 0.1284 0.0519 0.3804 0.024 Uiso 1 1 calc R U
H11B H 0.0989 0.1437 0.4743 0.024 Uiso 1 1 calc R U
H11C H 0.1903 0.0999 0.4602 0.024 Uiso 1 1 calc R U
C12 C 0.0836(5) 0.3515(12) 0.3234(6) 0.0188(17) Uani 1 1 d . .
H12A H 0.0845 0.4744 0.2995 0.028 Uiso 1 1 calc R U
H12B H 0.0350 0.3321 0.3585 0.028 Uiso 1 1 calc R U
H10C H 0.0859 0.2667 0.2717 0.028 Uiso 1 1 calc R U

loop_
_atom_site_aniso_label
_atom_site_aniso_U_11
_atom_site_aniso_U_22
_atom_site_aniso_U_33
_atom_site_aniso_U_23
_atom_site_aniso_U_13
_atom_site_aniso_U_12
Pt1 0.00569(9) 0.00717(10) 0.00592(9) -0.00017(10) 0.00017(10) -0.00016(7)
I1 0.01247(19) 0.01096(18) 0.01084(18) 0.00168(16) -0.00451(16) 0.00000(16)
I2 0.0156(2) 0.0133(2) 0.0142(2) -0.00258(17) 0.00041(17) -0.00150(16)
Cl1 0.0427(17) 0.0516(19) 0.081(3) -0.0226(18) 0.0143(17) -0.0098(15)
Cl2 0.0121(8) 0.0361(11) 0.0176(9) -0.0085(8) 0.0064(7) 0.0022(8)
N1 0.012(3) 0.010(3) 0.010(2) 0.000(2) 0.001(2) 0.001(2)
N2 0.007(2) 0.011(3) 0.012(3) -0.002(2) 0.001(2) 0.000(2)
C1 0.005(3) 0.012(3) 0.007(3) 0.002(2) 0.002(2) 0.001(2)
C2 0.008(3) 0.015(3) 0.008(3) -0.003(2) 0.001(2) 0.000(2)
C3 0.005(3) 0.026(4) 0.009(3) 0.004(3) 0.000(2) 0.002(3)
C4 0.007(3) 0.026(4) 0.016(3) 0.005(3) 0.001(2) -0.004(3)
C5 0.010(3) 0.019(4) 0.022(4) 0.003(3) 0.003(3) -0.004(2)
C6 0.010(3) 0.013(3) 0.013(3) 0.001(2) -0.001(2) -0.002(3)
C7 0.013(3) 0.008(3) 0.017(4) 0.000(2) -0.001(2) -0.003(2)
C8 0.017(3) 0.012(3) 0.011(3) -0.005(3) 0.004(3) 0.000(3)
C9 0.015(3) 0.013(3) 0.019(4) -0.002(3) 0.011(3) -0.001(2)
C10 0.013(3) 0.017(3) 0.011(3) -0.002(2) 0.010(2) -0.002(3)
C11 0.018(4) 0.010(3) 0.021(4) 0.001(2) 0.004(3) -0.002(3)
C12 0.011(3) 0.026(4) 0.019(5) -0.001(3) -0.001(3) 0.001(3)

loop_
_atom_type_symbol
_atom_type_description
_atom_type_scat_dispersion_real
_atom_type_scat_dispersion_imag
_atom_type_scat_source
C C 0.0033 0.0016 'International Tables Vol C Tables 4.2.6.8 and 6.1.1.4'
H H 0.0000 0.0000 'International Tables Vol C Tables 4.2.6.8 and 6.1.1.4'
Cl Cl 0.1484 0.1585 'International Tables Vol C Tables 4.2.6.8 and 6.1.1.4'
I I -0.4742 1.8119 'International Tables Vol C Tables 4.2.6.8 and 6.1.1.4'
N N 0.0061 0.0033 'International Tables Vol C Tables 4.2.6.8 and 6.1.1.4'
Pt Pt -1.7033 8.3905 'International Tables Vol C Tables 4.2.6.8 and 6.1.1.4'

loop_
_geom_angle_atom_site_label_1
_geom_angle_atom_site_label_2
_geom_angle_atom_site_label_3
_geom_angle
C1 Pt1 N1 80.5(3)
C1 Pt1 N2 175.4(3)
N1 Pt1 N2 95.3(2)
C1 Pt1 Cl1 83.3(2)
N1 Pt1 Cl1 89.18(19)
N2 Pt1 Cl1 94.83(18)
C1 Pt1 I2 94.3(2)
N1 Pt1 I2 174.17(17)
N2 Pt1 I2 89.83(15)
Cl1 Pt1 I2 87.59(9)
C1 Pt1 I1 88.88(19)
N1 Pt1 I1 87.21(17)
N2 Pt1 I1 92.75(16)
Cl1 Pt1 I1 171.87(8)
I2 Pt1 I1 95.368(16)
C7 N1 C8 119.7(6)
C7 N1 Pt1 114.7(5)
C8 N1 Pt1 125.5(5)
C12 N2 C11 105.3(6)
C12 N2 C10 108.7(6)
C11 N2 C10 105.4(6)
C12 N2 Pt1 111.8(5)
C11 N2 Pt1 113.8(4)
C10 N2 Pt1 111.4(4)
C2 C1 C6 118.1(6)
C2 C1 Pt1 129.6(5)
C6 C1 Pt1 112.2(5)
C1 C2 C3 118.4(7)
C1 C2 H2 120.8
C3 C2 H2 120.8
C4 C3 C2 123.8(7)
C4 C3 Cl2 119.1(6)
C2 C3 Cl2 117.1(6)
C3 C4 C5 117.7(7)
C3 C4 H4 121.1
C5 C4 H4 121.1
C4 C5 C6 119.8(7)
C4 C5 H5 120.1
C6 C5 H5 120.1
C5 C6 C1 122.2(7)
C5 C6 C7 123.2(7)
C1 C6 C7 114.6(6)
N1 C7 C6 117.5(7)
N1 C7 H7 121.3
C6 C7 H7 121.3
N1 C8 C9 112.4(6)
N1 C8 H8A 109.1
C9 C8 H8A 109.1
N1 C8 H8B 109.1
C9 C8 H8B 109.1
H8A C8 H8B 107.9
C10 C9 C8 112.4(6)
C10 C9 H9A 109.1
C8 C9 H9A 109.1
C10 C9 H9B 109.1
C8 C9 H9B 109.1
H9A C9 H9B 107.9
N2 C10 C9 115.0(6)
N2 C10 H10A 108.5
C9 C10 H10A 108.5
N2 C10 H10B 108.5
C9 C10 H10B 108.5
H10A C10 H10B 107.5
N2 C11 H11A 109.5
N2 C11 H11B 109.5
H11A C11 H11B 109.5
N2 C11 H11C 109.5
H11A C11 H11C 109.5
H11B C11 H11C 109.5
N2 C12 H12A 109.5
N2 C12 H12B 109.5
H12A C12 H12B 109.5
N2 C12 H10C 109.5
H12A C12 H10C 109.5
H12B C12 H10C 109.5

loop_
_geom_bond_atom_site_label_1
_geom_bond_atom_site_label_2
_geom_bond_distance
Pt1 C1 2.021(6)
Pt1 N1 2.054(6)
Pt1 N2 2.280(6)
Pt1 Cl1 2.465(5)
Pt1 I2 2.6331(5)
Pt1 I1 2.7568(5)
Cl2 C3 1.743(8)
N1 C7 1.291(10)
N1 C8 1.454(9)
N2 C12 1.488(10)
N2 C11 1.490(9)
N2 C10 1.497(9)
C1 C2 1.384(9)
C1 C6 1.421(10)
C2 C3 1.406(10)
C2 H2 0.9300
C3 C4 1.385(12)
C4 C5 1.389(12)
C4 H4 0.9300
C5 C6 1.392(10)
C5 H5 0.9300
C6 C7 1.443(10)
C7 H7 0.9300
C8 C9 1.535(11)
C8 H8A 0.9700
C8 H8B 0.9700
C9 C10 1.532(10)
C9 H9A 0.9700
C9 H9B 0.9700
C10 H10A 0.9700
C10 H10B 0.9700
C11 H11A 0.9600
C11 H11B 0.9600
C11 H11C 0.9600
C12 H12A 0.9600
C12 H12B 0.9600
C12 H10C 0.9600

loop_
_geom_torsion_atom_site_label_1
_geom_torsion_atom_site_label_2
_geom_torsion_atom_site_label_3
_geom_torsion_atom_site_label_4
_geom_torsion
C6 C1 C2 C3 -1.5(10)
Pt1 C1 C2 C3 174.4(5)
C1 C2 C3 C4 0.9(11)
C1 C2 C3 Cl2 179.7(5)
C2 C3 C4 C5 0.0(11)
Cl2 C3 C4 C5 -178.8(6)
C3 C4 C5 C6 -0.3(12)
C4 C5 C6 C1 -0.4(12)
C4 C5 C6 C7 177.2(7)
C2 C1 C6 C5 1.3(11)
Pt1 C1 C6 C5 -175.3(6)
C2 C1 C6 C7 -176.5(6)
Pt1 C1 C6 C7 7.0(8)
C8 N1 C7 C6 173.3(7)
Pt1 N1 C7 C6 -3.4(9)
C5 C6 C7 N1 179.9(7)
C1 C6 C7 N1 -2.4(10)
C7 N1 C8 C9 147.2(7)
Pt1 N1 C8 C9 -36.4(9)
N1 C8 C9 C10 71.1(8)
C12 N2 C10 C9 -74.3(8)
C11 N2 C10 C9 173.2(7)
Pt1 N2 C10 C9 49.3(7)
C8 C9 C10 N2 -83.0(8)
